data_1542128
loop_
_publ_author_name
'Kimata, M.'

_publ_section_title
;
 The structural properties and mineralogical significance of synthetic Sr2
 Mn Si2 O7 melilite with 4-coordinated manganese
;
_journal_name_full
;
Neues Jahrbuch fuer Mineralogie. Monatshefte (Band=Jahr) (1950-)
;
_journal_page_first 83
_journal_page_last 96
_journal_volume 1985
_journal_year 1985
_chemical_formula_sum 'Mn1.02 O7 Si2.056 Sr1.928'
_chemical_name_systematic 'Sr1.928 Mn1.02 (Si2.056 O7)'
_space_group_IT_number 113
_symmetry_space_group_name_Hall 'P -4 2ab'
_symmetry_space_group_name_H-M 'P -4 21 m'
_cell_angle_alpha 90
_cell_angle_beta 90
_cell_angle_gamma 90
_cell_formula_units_Z 2
_cell_length_a 8.118
_cell_length_b 8.118
_cell_length_c 5.142
_cell_volume 338.868
_citation_journal_id_ASTM NJMMAW
_cod_data_source_file Kimata_NJMMAW_1985_1955.cif
_cod_data_source_block Mn1.02O7Si2.056Sr1.928
_cod_original_cell_volume 338.8677
_cod_database_code 1542128

loop_
_symmetry_equiv_pos_as_xyz
x,y,z
y,-x,-z
-x,-y,z
-y,x,-z
x+1/2,-y+1/2,-z
-y+1/2,-x+1/2,z
-x+1/2,y+1/2,-z
y+1/2,x+1/2,z

loop_
_atom_site_label
_atom_site_type_symbol
_atom_site_fract_x
_atom_site_fract_y
_atom_site_fract_z
_atom_site_occupancy
_atom_site_U_iso_or_equiv
Si1 Si+4 0.1367 0.3633 0.9398 1.028 0.0
O2 O-2 0.1404 0.3596 0.2492 1 0.0
Mn1 Mn+2 0 0 0 1.02 0.0
Sr1 Sr+2 0.3336 0.1664 0.5061 0.964 0.0
O1 O-2 0.5 0 0.1659 1 0.0
O3 O-2 0.0805 0.1959 0.7946 1 0.0
